data_7112345
loop_
_publ_author_name
'Cheung, Kwong-Chak'
'Wong, Wing-Leung'
'So, Ming-Him'
'Zhou, Zhong-Yuan'
'Yan, Siu-Cheong'
'Wong, Kwok-Yin'

_publ_section_title
;
 A dinuclear ruthenium catalyst with a confined cavity: selectivity in the
 addition of aliphatic carboxylic acids to phenylacetylene.
;
_journal_issue 7
_journal_name_full 'Chemical communications (Cambridge, England)'
_journal_page_first 710
_journal_page_last 712
_journal_paper_doi 10.1039/c2cc38454j
_journal_volume 49
_journal_year 2013
_chemical_formula_sum 'C26 H30 Cl2 N3 O1.5 Ru'
_chemical_formula_weight 580.50
_chemical_name_systematic
;
?
;
_space_group_IT_number 15
_symmetry_cell_setting monoclinic
_symmetry_space_group_name_Hall '-C 2yc'
_symmetry_space_group_name_H-M 'C 1 2/c 1'
_atom_sites_solution_hydrogens geom
_atom_sites_solution_primary direct
_atom_sites_solution_secondary difmap
_audit_creation_method SHELXL-97
_cell_angle_alpha 90.00
_cell_angle_beta 93.8880(10)
_cell_angle_gamma 90.00
_cell_formula_units_Z 8
_cell_length_a 17.8467(3)
_cell_length_b 19.9586(4)
_cell_length_c 14.4679(3)
_cell_measurement_reflns_used 9895
_cell_measurement_temperature 296(2)
_cell_measurement_theta_max 27.30
_cell_measurement_theta_min 2.48
_cell_volume 5141.54(17)
_computing_cell_refinement 'Bruker APEXII'
_computing_data_collection 'Bruker APEXII'
_computing_data_reduction 'Bruker SAINT'
_computing_molecular_graphics 'Bruker SHELXTL'
_computing_publication_material 'Bruker SHELXTL'
_computing_structure_refinement 'SHELXL-97 (Sheldrick, 1997)'
_computing_structure_solution 'SHELXS-97 (Sheldrick, 1990)'
_diffrn_ambient_temperature 296(2)
_diffrn_measured_fraction_theta_full 0.999
_diffrn_measured_fraction_theta_max 0.999
_diffrn_measurement_device_type 'Bruker APEXII CCD area detector'
_diffrn_measurement_method 'phi and omega scans'
_diffrn_radiation_monochromator graphite
_diffrn_radiation_source 'fine-focus sealed tube'
_diffrn_radiation_type MoK\a
_diffrn_radiation_wavelength 0.71073
_diffrn_reflns_av_R_equivalents 0.0572
_diffrn_reflns_av_sigmaI/netI 0.0349
_diffrn_reflns_limit_h_max 23
_diffrn_reflns_limit_h_min -23
_diffrn_reflns_limit_k_max 25
_diffrn_reflns_limit_k_min -25
_diffrn_reflns_limit_l_max 17
_diffrn_reflns_limit_l_min -18
_diffrn_reflns_number 40721
_diffrn_reflns_theta_full 27.47
_diffrn_reflns_theta_max 27.47
_diffrn_reflns_theta_min 1.53
_exptl_absorpt_coefficient_mu 0.844
_exptl_absorpt_correction_T_max 0.7456
_exptl_absorpt_correction_T_min 0.5578
_exptl_absorpt_correction_type multi-scan
_exptl_absorpt_process_details 'SAINT ver 7.34; Bruker SADABS'
_exptl_crystal_colour gold
_exptl_crystal_density_diffrn 1.500
_exptl_crystal_density_meas 0
_exptl_crystal_density_method 'not measured'
_exptl_crystal_description NEEDLE
_exptl_crystal_F_000 2376
_exptl_crystal_size_max 0.48
_exptl_crystal_size_mid 0.20
_exptl_crystal_size_min 0.16
_refine_diff_density_max 0.916
_refine_diff_density_min -0.761
_refine_diff_density_rms 0.108
_refine_ls_extinction_method none
_refine_ls_goodness_of_fit_ref 1.004
_refine_ls_hydrogen_treatment mixed
_refine_ls_matrix_type full
_refine_ls_number_parameters 381
_refine_ls_number_reflns 5888
_refine_ls_number_restraints 0
_refine_ls_restrained_S_all 1.004
_refine_ls_R_factor_all 0.0488
_refine_ls_R_factor_gt 0.0389
_refine_ls_shift/su_max 0.000
_refine_ls_shift/su_mean 0.000
_refine_ls_structure_factor_coef Fsqd
_refine_ls_weighting_details 'calc w=1/[\s^2^(Fo^2^)+(0.0700P)^2^+23.1875P] where P=(Fo^2^+2Fc^2^)/3'
_refine_ls_weighting_scheme calc
_refine_ls_wR_factor_gt 0.1150
_refine_ls_wR_factor_ref 0.1300
_reflns_number_gt 4922
_reflns_number_total 5888
_reflns_threshold_expression >2sigma(I)
_cod_duplicate_entry 7108778
_cod_data_source_file c2cc38454j.txt
_cod_data_source_block wwl41
_cod_depositor_comments
;
The following automatic conversions were performed:

'_symmetry_cell_setting' value 'Monoclinic' changed to 'monoclinic'
according to
/usr/data/users/saulius/automatic-downloads/retrospective/RSC/lib/dictionaries/cif_core.dic
dictionary named 'cif_core.dic' version 2.4.2 from 2011-04-26.

Automatic conversion script
Id: cif_fix_values 2281 2013-09-26 08:29:07Z andrius 
;
_cod_original_cell_volume 5141.53(17)
_cod_original_sg_symbol_H-M C2/c
_cod_original_formula_sum 'C26 H30 Cl2 N3 O1.50 Ru'
_cod_database_code 7112345

loop_
_symmetry_equiv_pos_as_xyz
'x, y, z'
'-x, y, -z+1/2'
'x+1/2, y+1/2, z'
'-x+1/2, y+1/2, -z+1/2'
'-x, -y, -z'
'x, -y, z-1/2'
'-x+1/2, -y+1/2, -z'
'x+1/2, -y+1/2, z-1/2'

loop_
_atom_site_label
_atom_site_type_symbol
_atom_site_fract_x
_atom_site_fract_y
_atom_site_fract_z
_atom_site_U_iso_or_equiv
_atom_site_adp_type
_atom_site_occupancy
_atom_site_symmetry_multiplicity
_atom_site_calc_flag
_atom_site_refinement_flags
Ru1 Ru 0.183237(9) 0.177779(9) 0.265668(11) 0.02497(5) Uani 1 1 d .
Cl1 Cl 0.10687(4) 0.13458(4) 0.13606(4) 0.04508(16) Uani 1 1 d .
Cl2 Cl -0.11749(6) 0.45662(6) -0.06468(8) 0.0862(3) Uani 1 1 d .
N1 N 0.27266(11) 0.12449(10) 0.21073(13) 0.0300(4) Uani 1 1 d .
N2 N 0.21393(11) 0.25294(10) 0.17282(13) 0.0306(4) Uani 1 1 d .
N3 N 0.34083(12) 0.22496(11) 0.21138(16) 0.0372(5) Uani 1 1 d .
C1 C 0.16882(15) 0.25621(13) 0.37201(16) 0.0354(6) Uani 1 1 d .
C2 C 0.09865(13) 0.22451(13) 0.34818(17) 0.0344(6) Uani 1 1 d .
H2A H 0.0604(18) 0.2508(16) 0.323(2) 0.050(9) Uiso 1 1 d .
C3 C 0.09310(14) 0.15391(14) 0.35394(17) 0.0351(6) Uani 1 1 d .
H3A H 0.055(2) 0.1374(18) 0.337(2) 0.059(10) Uiso 1 1 d .
C4 C 0.15453(15) 0.11289(13) 0.38318(18) 0.0389(6) Uani 1 1 d .
C5 C 0.22424(15) 0.14546(15) 0.40288(17) 0.0399(6) Uani 1 1 d .
H5A H 0.2690(16) 0.1216(14) 0.4074(19) 0.035(7) Uiso 1 1 d .
C6 C 0.23062(14) 0.21552(14) 0.39857(16) 0.0373(6) Uani 1 1 d .
H6A H 0.2763(17) 0.2325(14) 0.402(2) 0.038(7) Uiso 1 1 d .
C7 C 0.1756(2) 0.33042(15) 0.3633(2) 0.0537(9) Uani 1 1 d .
H7A H 0.145(2) 0.3555(18) 0.318(2) 0.061(10) Uiso 1 1 d .
H7C H 0.215(3) 0.345(2) 0.364(3) 0.081(13) Uiso 1 1 d .
H7B H 0.156(3) 0.346(2) 0.418(3) 0.096(14) Uiso 1 1 d .
C8 C 0.1498(2) 0.03756(15) 0.3937(2) 0.0592(9) Uani 1 1 d .
H8A H 0.1959(18) 0.0189(16) 0.375(2) 0.050(9) Uiso 1 1 d .
C9 C 0.0888(3) 0.0059(2) 0.3329(4) 0.1035(19) Uani 1 1 d .
H9A H 0.0441 0.0027 0.3659 0.39(7) Uiso 1 1 calc R
H9B H 0.1042 -0.0382 0.3154 0.472 Uiso 1 1 calc R
H9C H 0.0790 0.0327 0.2784 0.472 Uiso 1 1 calc R
C10 C 0.1427(4) 0.0215(2) 0.4943(3) 0.138(2) Uani 1 1 d .
H10A H 0.1416 -0.0262 0.5024 0.093(14) Uiso 1 1 calc R
H10B H 0.0972 0.0406 0.5142 0.111 Uiso 1 1 calc R
H10C H 0.1849 0.0398 0.5306 0.111 Uiso 1 1 calc R
C11 C 0.33868(13) 0.15496(13) 0.19994(17) 0.0330(5) Uani 1 1 d .
C12 C 0.40138(16) 0.12053(17) 0.1744(2) 0.0491(8) Uani 1 1 d .
H12A H 0.4565(15) 0.1456(13) 0.1672(18) 0.031(7) Uiso 1 1 d .
C13 C 0.39635(18) 0.05218(18) 0.1597(2) 0.0592(9) Uani 1 1 d .
H13A H 0.439(2) 0.0310(18) 0.143(3) 0.066(11) Uiso 1 1 d .
C14 C 0.3287(2) 0.02108(16) 0.1690(2) 0.0583(9) Uani 1 1 d .
H14A H 0.332(3) -0.028(3) 0.185(4) 0.120(18) Uiso 1 1 d .
C15 C 0.26819(17) 0.05803(13) 0.1938(2) 0.0439(7) Uani 1 1 d .
H15A H 0.2225 0.0364 0.1990 0.053 Uiso 1 1 calc R
C16 C 0.28658(13) 0.26326(13) 0.15826(16) 0.0330(5) Uani 1 1 d .
C17 C 0.30740(18) 0.30857(16) 0.0921(2) 0.0490(8) Uani 1 1 d .
H17A H 0.346(3) 0.313(2) 0.079(3) 0.085(14) Uiso 1 1 d .
C18 C 0.2534(2) 0.34698(16) 0.0454(2) 0.0542(8) Uani 1 1 d .
H18A H 0.2669 0.3784 0.0021 0.065 Uiso 1 1 calc R
C19 C 0.1793(2) 0.33867(16) 0.0630(2) 0.0518(8) Uani 1 1 d .
H19A H 0.1438(18) 0.3625(16) 0.035(2) 0.048(9) Uiso 1 1 d .
C20 C 0.16150(15) 0.29026(15) 0.12548(18) 0.0408(6) Uani 1 1 d .
H20A H 0.1161(16) 0.2742(14) 0.1318(19) 0.034(7) Uiso 1 1 d .
C21 C 0.38825(13) 0.25461(15) 0.28310(19) 0.0398(6) Uani 1 1 d .
C22 C 0.42065(15) 0.21403(18) 0.3538(2) 0.0493(8) Uani 1 1 d .
H22A H 0.4179(19) 0.1644(17) 0.361(2) 0.051(9) Uiso 1 1 d .
C23 C 0.46461(18) 0.2436(2) 0.4254(2) 0.0627(10) Uani 1 1 d .
H23A H 0.4839(16) 0.2199(14) 0.457(2) 0.033(7) Uiso 1 1 d .
C24 C 0.4772(2) 0.3115(3) 0.4270(3) 0.0776(12) Uani 1 1 d .
H24A H 0.499(5) 0.325(4) 0.489(6) 0.22(4) Uiso 1 1 d .
C25 C 0.4446(2) 0.3502(2) 0.3591(3) 0.0741(11) Uani 1 1 d .
H25A H 0.4528 0.3963 0.3610 0.089 Uiso 1 1 calc R
C26 C 0.3989(2) 0.32341(16) 0.2859(3) 0.0567(9) Uani 1 1 d .
H26A H 0.3796(19) 0.3503(18) 0.234(2) 0.058(10) Uiso 1 1 d .
O1W O 0.01434(18) 0.41562(15) 0.0800(3) 0.0873(10) Uani 1 1 d .
H1WA H -0.0216 0.4255 0.0294 0.069 Uiso 1 1 d .
H1WB H 0.060(4) 0.436(3) 0.100(5) 0.16(3) Uiso 1 1 d .
O2W O 0.0000 0.35069(19) 0.2500 0.0893(14) Uani 1 2 d S
H2WA H 0.0071 0.3749 0.1928 0.123 Uiso 1 1 d .

loop_
_atom_site_aniso_label
_atom_site_aniso_U_11
_atom_site_aniso_U_22
_atom_site_aniso_U_33
_atom_site_aniso_U_23
_atom_site_aniso_U_13
_atom_site_aniso_U_12
Ru1 0.02385(9) 0.02945(9) 0.02179(9) -0.00143(6) 0.00281(7) 0.00130(6)
Cl1 0.0343(3) 0.0662(4) 0.0343(3) -0.0113(3) -0.0016(2) -0.0091(3)
Cl2 0.0801(6) 0.0964(7) 0.0806(6) -0.0109(5) -0.0060(5) -0.0429(5)
N1 0.0308(9) 0.0300(9) 0.0296(9) -0.0042(8) 0.0048(7) 0.0026(8)
N2 0.0322(9) 0.0351(10) 0.0248(9) 0.0020(8) 0.0038(7) 0.0046(8)
N3 0.0299(9) 0.0361(11) 0.0445(11) 0.0047(9) -0.0061(9) -0.0049(8)
C1 0.0460(13) 0.0366(12) 0.0241(10) -0.0075(9) 0.0059(9) 0.0018(10)
C2 0.0318(11) 0.0406(13) 0.0318(11) -0.0004(10) 0.0084(9) 0.0092(10)
C3 0.0322(11) 0.0428(13) 0.0317(11) 0.0009(10) 0.0116(9) -0.0008(10)
C4 0.0477(13) 0.0353(12) 0.0350(12) 0.0047(10) 0.0139(10) 0.0058(11)
C5 0.0417(12) 0.0543(15) 0.0237(11) 0.0001(10) 0.0015(10) 0.0122(12)
C6 0.0353(11) 0.0525(15) 0.0239(10) -0.0086(10) 0.0010(9) -0.0007(11)
C7 0.070(2) 0.0379(15) 0.0536(18) -0.0106(13) 0.0063(16) -0.0027(14)
C8 0.080(2) 0.0376(14) 0.0635(18) 0.0140(13) 0.0272(16) 0.0110(15)
C9 0.099(3) 0.043(2) 0.171(5) -0.005(3) 0.030(3) -0.020(2)
C10 0.278(7) 0.056(2) 0.089(3) 0.040(2) 0.078(4) 0.028(3)
C11 0.0261(10) 0.0413(12) 0.0315(11) 0.0016(10) 0.0014(9) 0.0027(9)
C12 0.0378(13) 0.0622(18) 0.0481(15) 0.0034(14) 0.0089(12) 0.0143(13)
C13 0.0542(16) 0.0673(19) 0.0573(18) -0.0099(15) 0.0117(14) 0.0287(15)
C14 0.0699(19) 0.0413(15) 0.0645(19) -0.0166(14) 0.0112(16) 0.0144(14)
C15 0.0555(15) 0.0318(12) 0.0450(14) -0.0117(11) 0.0087(12) -0.0007(11)
C16 0.0325(11) 0.0355(12) 0.0309(11) 0.0017(9) 0.0026(9) -0.0033(9)
C17 0.0459(15) 0.0473(15) 0.0552(17) 0.0135(13) 0.0129(13) -0.0072(12)
C18 0.0712(19) 0.0485(16) 0.0434(15) 0.0173(13) 0.0082(14) -0.0042(15)
C19 0.0658(18) 0.0520(15) 0.0375(14) 0.0160(12) 0.0023(13) 0.0155(15)
C20 0.0373(12) 0.0511(15) 0.0340(12) 0.0077(11) 0.0015(10) 0.0096(11)
C21 0.0267(10) 0.0536(15) 0.0396(13) -0.0072(11) 0.0071(10) -0.0086(10)
C22 0.0294(12) 0.072(2) 0.0461(15) -0.0040(14) -0.0001(11) 0.0090(13)
C23 0.0433(15) 0.105(3) 0.0388(15) -0.0166(17) -0.0068(12) 0.0185(17)
C24 0.0439(16) 0.140(3) 0.0493(17) -0.043(2) 0.0070(14) -0.0167(19)
C25 0.076(2) 0.090(2) 0.0579(19) -0.0304(18) 0.0188(17) -0.0383(19)
C26 0.0576(18) 0.0559(18) 0.0563(19) -0.0019(14) 0.0026(15) -0.0210(14)
O1W 0.0750(17) 0.0694(17) 0.117(2) 0.0075(17) 0.0038(17) -0.0064(15)
O2W 0.101(3) 0.047(2) 0.116(3) 0.000 -0.023(3) 0.000

loop_
_atom_type_symbol
_atom_type_description
_atom_type_scat_dispersion_real
_atom_type_scat_dispersion_imag
_atom_type_scat_source
C C 0.0033 0.0016 'International Tables Vol C Tables 4.2.6.8 and 6.1.1.4'
H H 0.0000 0.0000 'International Tables Vol C Tables 4.2.6.8 and 6.1.1.4'
N N 0.0061 0.0033 'International Tables Vol C Tables 4.2.6.8 and 6.1.1.4'
Cl Cl 0.1484 0.1585 'International Tables Vol C Tables 4.2.6.8 and 6.1.1.4'
Ru Ru -1.2594 0.8363 'International Tables Vol C Tables 4.2.6.8 and 6.1.1.4'
O O 0.0106 0.0060 'International Tables Vol C Tables 4.2.6.8 and 6.1.1.4'

loop_
_geom_angle_atom_site_label_1
_geom_angle_atom_site_label_2
_geom_angle_atom_site_label_3
_geom_angle
N2 Ru1 N1 83.30(8)
N2 Ru1 C5 135.12(9)
N1 Ru1 C5 88.74(9)
N2 Ru1 C3 139.83(9)
N1 Ru1 C3 135.83(9)
C5 Ru1 C3 67.29(10)
N2 Ru1 C6 102.35(9)
N1 Ru1 C6 104.32(9)
C5 Ru1 C6 37.69(11)
C3 Ru1 C6 79.39(10)
N2 Ru1 C2 105.18(9)
N1 Ru1 C2 168.93(8)
C5 Ru1 C2 80.23(10)
C3 Ru1 C2 37.81(10)
C6 Ru1 C2 67.28(9)
N2 Ru1 C1 89.27(9)
N1 Ru1 C1 137.69(9)
C5 Ru1 C1 67.86(10)
C3 Ru1 C1 67.82(10)
C6 Ru1 C1 37.12(10)
C2 Ru1 C1 37.62(9)
N2 Ru1 C4 169.55(9)
N1 Ru1 C4 102.30(9)
C5 Ru1 C4 37.58(10)
C3 Ru1 C4 37.38(10)
C6 Ru1 C4 67.85(10)
C2 Ru1 C4 68.24(10)
C1 Ru1 C4 80.65(9)
N2 Ru1 Cl1 85.20(6)
N1 Ru1 Cl1 85.92(5)
C5 Ru1 Cl1 138.31(8)
C3 Ru1 Cl1 88.66(7)
C6 Ru1 Cl1 167.81(7)
C2 Ru1 Cl1 101.67(7)
C1 Ru1 Cl1 135.00(7)
C4 Ru1 Cl1 103.87(7)
C11 N1 C15 117.7(2)
C11 N1 Ru1 120.34(16)
C15 N1 Ru1 121.67(18)
C16 N2 C20 118.7(2)
C16 N2 Ru1 120.24(16)
C20 N2 Ru1 121.04(17)
C11 N3 C16 117.3(2)
C11 N3 C21 120.6(2)
C16 N3 C21 121.4(2)
C6 C1 C2 118.1(2)
C6 C1 C7 122.1(3)
C2 C1 C7 119.7(3)
C6 C1 Ru1 69.87(14)
C2 C1 Ru1 70.16(14)
C7 C1 Ru1 128.8(2)
C3 C2 C1 119.5(2)
C3 C2 Ru1 70.28(14)
C1 C2 Ru1 72.22(14)
C3 C2 H2A 123(2)
C1 C2 H2A 117(2)
Ru1 C2 H2A 123(2)
C4 C3 C2 122.7(2)
C4 C3 Ru1 73.27(15)
C2 C3 Ru1 71.91(14)
C4 C3 H3A 120(3)
C2 C3 H3A 118(3)
Ru1 C3 H3A 125(3)
C3 C4 C5 116.7(2)
C3 C4 C8 124.0(3)
C5 C4 C8 119.3(3)
C3 C4 Ru1 69.35(14)
C5 C4 Ru1 69.00(15)
C8 C4 Ru1 132.2(2)
C6 C5 C4 121.4(2)
C6 C5 Ru1 71.73(14)
C4 C5 Ru1 73.42(15)
C6 C5 H5A 116.3(18)
C4 C5 H5A 121.2(18)
Ru1 C5 H5A 117.0(18)
C1 C6 C5 121.6(2)
C1 C6 Ru1 73.01(14)
C5 C6 Ru1 70.59(14)
C1 C6 H6A 119.9(19)
C5 C6 H6A 117.2(19)
Ru1 C6 H6A 118.5(19)
C1 C7 H7A 122(2)
C1 C7 H7C 117(3)
H7A C7 H7C 107(4)
C1 C7 H7B 102(3)
H7A C7 H7B 100(4)
H7C C7 H7B 106(4)
C9 C8 C10 111.9(4)
C9 C8 C4 113.9(3)
C10 C8 C4 108.5(3)
C9 C8 H8A 105.9(19)
C10 C8 H8A 109(2)
C4 C8 H8A 108(2)
C8 C9 H9A 109.5
C8 C9 H9B 109.5
H9A C9 H9B 109.5
C8 C9 H9C 109.5
H9A C9 H9C 109.5
H9B C9 H9C 109.5
C8 C10 H10A 109.5
C8 C10 H10B 109.5
H10A C10 H10B 109.5
C8 C10 H10C 109.5
H10A C10 H10C 109.5
H10B C10 H10C 109.5
N1 C11 C12 122.5(3)
N1 C11 N3 116.9(2)
C12 C11 N3 120.5(2)
C13 C12 C11 119.1(3)
C13 C12 H12A 118.4(14)
C11 C12 H12A 122.5(14)
C14 C13 C12 118.7(3)
C14 C13 H13A 125(2)
C12 C13 H13A 117(2)
C13 C14 C15 119.7(3)
C13 C14 H14A 115(3)
C15 C14 H14A 120(3)
N1 C15 C14 122.4(3)
N1 C15 H15A 118.8
C14 C15 H15A 118.8
N2 C16 C17 121.0(2)
N2 C16 N3 117.6(2)
C17 C16 N3 121.4(2)
C18 C17 C16 119.5(3)
C18 C17 H17A 117(3)
C16 C17 H17A 124(3)
C17 C18 C19 119.6(3)
C17 C18 H18A 120.2
C19 C18 H18A 120.2
C18 C19 C20 118.3(3)
C18 C19 H19A 122(2)
C20 C19 H19A 120(2)
N2 C20 C19 122.7(3)
N2 C20 H20A 111.0(18)
C19 C20 H20A 125.3(18)
C26 C21 C22 120.2(3)
C26 C21 N3 120.4(3)
C22 C21 N3 119.2(3)
C23 C22 C21 119.0(3)
C23 C22 H22A 111.8(19)
C21 C22 H22A 129.2(19)
C24 C23 C22 121.0(3)
C24 C23 H23A 124(2)
C22 C23 H23A 114(2)
C25 C24 C23 119.3(3)
C25 C24 H24A 129(5)
C23 C24 H24A 109(5)
C24 C25 C26 122.2(4)
C24 C25 H25A 118.9
C26 C25 H25A 118.9
C21 C26 C25 118.2(3)
C21 C26 H26A 119(2)
C25 C26 H26A 122(2)
H1WA O1W H1WB 132.0

loop_
_geom_bond_atom_site_label_1
_geom_bond_atom_site_label_2
_geom_bond_distance
Ru1 N2 2.111(2)
Ru1 N1 2.1170(19)
Ru1 C5 2.167(2)
Ru1 C3 2.174(2)
Ru1 C6 2.182(2)
Ru1 C2 2.195(2)
Ru1 C1 2.222(2)
Ru1 C4 2.225(3)
Ru1 Cl1 2.4022(6)
N1 C11 1.345(3)
N1 C15 1.350(3)
N2 C16 1.344(3)
N2 C20 1.346(3)
N3 C11 1.407(3)
N3 C16 1.418(3)
N3 C21 1.423(3)
C1 C6 1.402(4)
C1 C2 1.424(4)
C1 C7 1.492(4)
C2 C3 1.416(4)
C2 H2A 0.92(3)
C3 C4 1.410(4)
C3 H3A 0.78(3)
C4 C5 1.416(4)
C4 C8 1.514(4)
C5 C6 1.405(4)
C5 H5A 0.93(3)
C6 H6A 0.88(3)
C7 H7A 0.97(4)
C7 H7C 0.77(4)
C7 H7B 0.93(5)
C8 C9 1.493(6)
C8 C10 1.504(6)
C8 H8A 0.96(3)
C9 H9A 0.9600
C9 H9B 0.9600
C9 H9C 0.9600
C10 H10A 0.9600
C10 H10B 0.9600
C10 H10C 0.9600
C11 C12 1.384(4)
C12 C13 1.383(5)
C12 H12A 1.12(3)
C13 C14 1.372(5)
C13 H13A 0.92(4)
C14 C15 1.376(4)
C14 H14A 1.00(5)
C15 H15A 0.9300
C16 C17 1.386(4)
C17 C18 1.373(5)
C17 H17A 0.74(5)
C18 C19 1.374(5)
C18 H18A 0.9300
C19 C20 1.375(4)
C19 H19A 0.87(3)
C20 H20A 0.88(3)
C21 C26 1.387(4)
C21 C22 1.398(4)
C22 C23 1.388(4)
C22 H22A 1.00(3)
C23 C24 1.374(6)
C23 H23A 0.72(3)
C24 C25 1.351(6)
C24 H24A 0.98(9)
C25 C26 1.399(5)
C25 H25A 0.9300
C26 H26A 0.96(3)
O1W H1WA 0.9604
O1W H1WB 0.93(7)
O2W H2WA 0.9739

loop_
_geom_hbond_atom_site_label_D
_geom_hbond_atom_site_label_H
_geom_hbond_atom_site_label_A
_geom_hbond_distance_DH
_geom_hbond_distance_HA
_geom_hbond_distance_DA
_geom_hbond_angle_DHA
O1W H1WA Cl2 0.96 2.20 3.149(3) 168.4
O2W H2WA O1W 0.97 1.84 2.808(4) 175.1

loop_
_geom_torsion_atom_site_label_1
_geom_torsion_atom_site_label_2
_geom_torsion_atom_site_label_3
_geom_torsion_atom_site_label_4
_geom_torsion
N2 Ru1 N1 C11 45.21(18)
C5 Ru1 N1 C11 -90.53(19)
C3 Ru1 N1 C11 -145.30(18)
C6 Ru1 N1 C11 -55.87(19)
C2 Ru1 N1 C11 -95.4(5)
C1 Ru1 N1 C11 -36.3(2)
C4 Ru1 N1 C11 -125.83(18)
Cl1 Ru1 N1 C11 130.84(18)
N2 Ru1 N1 C15 -141.1(2)
C5 Ru1 N1 C15 83.1(2)
C3 Ru1 N1 C15 28.3(2)
C6 Ru1 N1 C15 117.8(2)
C2 Ru1 N1 C15 78.2(5)
C1 Ru1 N1 C15 137.4(2)
C4 Ru1 N1 C15 47.8(2)
Cl1 Ru1 N1 C15 -55.52(19)
N1 Ru1 N2 C16 -37.23(18)
C5 Ru1 N2 C16 44.2(2)
C3 Ru1 N2 C16 154.14(18)
C6 Ru1 N2 C16 66.02(19)
C2 Ru1 N2 C16 135.51(18)
C1 Ru1 N2 C16 101.03(19)
C4 Ru1 N2 C16 85.8(5)
Cl1 Ru1 N2 C16 -123.67(18)
N1 Ru1 N2 C20 141.2(2)
C5 Ru1 N2 C20 -137.4(2)
C3 Ru1 N2 C20 -27.5(3)
C6 Ru1 N2 C20 -115.6(2)
C2 Ru1 N2 C20 -46.1(2)
C1 Ru1 N2 C20 -80.6(2)
C4 Ru1 N2 C20 -95.8(5)
Cl1 Ru1 N2 C20 54.71(19)
N2 Ru1 C1 C6 -111.79(16)
N1 Ru1 C1 C6 -32.6(2)
C5 Ru1 C1 C6 28.58(16)
C3 Ru1 C1 C6 102.07(17)
C2 Ru1 C1 C6 131.7(2)
C4 Ru1 C1 C6 65.45(16)
Cl1 Ru1 C1 C6 165.75(12)
N2 Ru1 C1 C2 116.46(15)
N1 Ru1 C1 C2 -164.34(14)
C5 Ru1 C1 C2 -103.16(16)
C3 Ru1 C1 C2 -29.68(14)
C6 Ru1 C1 C2 -131.7(2)
C4 Ru1 C1 C2 -66.30(15)
Cl1 Ru1 C1 C2 34.00(18)
N2 Ru1 C1 C7 3.7(3)
N1 Ru1 C1 C7 82.9(3)
C5 Ru1 C1 C7 144.1(3)
C3 Ru1 C1 C7 -142.4(3)
C6 Ru1 C1 C7 115.5(3)
C2 Ru1 C1 C7 -112.7(3)
C4 Ru1 C1 C7 -179.0(3)
Cl1 Ru1 C1 C7 -78.7(3)
C6 C1 C2 C3 1.4(3)
C7 C1 C2 C3 178.1(2)
Ru1 C1 C2 C3 54.0(2)
C6 C1 C2 Ru1 -52.6(2)
C7 C1 C2 Ru1 124.1(2)
N2 Ru1 C2 C3 160.36(14)
N1 Ru1 C2 C3 -60.4(5)
C5 Ru1 C2 C3 -65.35(15)
C6 Ru1 C2 C3 -102.37(16)
C1 Ru1 C2 C3 -131.6(2)
C4 Ru1 C2 C3 -28.20(14)
Cl1 Ru1 C2 C3 72.23(14)
N2 Ru1 C2 C1 -68.05(15)
N1 Ru1 C2 C1 71.2(5)
C5 Ru1 C2 C1 66.24(15)
C3 Ru1 C2 C1 131.6(2)
C6 Ru1 C2 C1 29.22(15)
C4 Ru1 C2 C1 103.38(16)
Cl1 Ru1 C2 C1 -156.19(13)
C1 C2 C3 C4 0.4(4)
Ru1 C2 C3 C4 55.3(2)
C1 C2 C3 Ru1 -54.9(2)
N2 Ru1 C3 C4 -163.87(14)
N1 Ru1 C3 C4 32.4(2)
C5 Ru1 C3 C4 -29.85(16)
C6 Ru1 C3 C4 -67.25(16)
C2 Ru1 C3 C4 -133.7(2)
C1 Ru1 C3 C4 -104.15(17)
Cl1 Ru1 C3 C4 115.19(15)
N2 Ru1 C3 C2 -30.2(2)
N1 Ru1 C3 C2 166.13(13)
C5 Ru1 C3 C2 103.84(16)
C6 Ru1 C3 C2 66.44(15)
C1 Ru1 C3 C2 29.54(14)
C4 Ru1 C3 C2 133.7(2)
Cl1 Ru1 C3 C2 -111.12(13)
C2 C3 C4 C5 -2.9(4)
Ru1 C3 C4 C5 51.8(2)
C2 C3 C4 C8 177.5(3)
Ru1 C3 C4 C8 -127.7(3)
C2 C3 C4 Ru1 -54.7(2)
N2 Ru1 C4 C3 80.9(5)
N1 Ru1 C4 C3 -157.51(15)
C5 Ru1 C4 C3 131.2(2)
C6 Ru1 C4 C3 101.85(17)
C2 Ru1 C4 C3 28.51(15)
C1 Ru1 C4 C3 65.51(16)
Cl1 Ru1 C4 C3 -68.72(15)
N2 Ru1 C4 C5 -50.2(5)
N1 Ru1 C4 C5 71.33(16)
C3 Ru1 C4 C5 -131.2(2)
C6 Ru1 C4 C5 -29.31(16)
C2 Ru1 C4 C5 -102.66(17)
C1 Ru1 C4 C5 -65.65(16)
Cl1 Ru1 C4 C5 160.12(14)
N2 Ru1 C4 C8 -161.3(4)
N1 Ru1 C4 C8 -39.8(3)
C5 Ru1 C4 C8 -111.1(3)
C3 Ru1 C4 C8 117.7(3)
C6 Ru1 C4 C8 -140.4(3)
C2 Ru1 C4 C8 146.3(3)
C1 Ru1 C4 C8 -176.7(3)
Cl1 Ru1 C4 C8 49.0(3)
C3 C4 C5 C6 3.6(4)
C8 C4 C5 C6 -176.8(2)
Ru1 C4 C5 C6 55.6(2)
C3 C4 C5 Ru1 -52.0(2)
C8 C4 C5 Ru1 127.6(2)
N2 Ru1 C5 C6 36.5(2)
N1 Ru1 C5 C6 115.67(15)
C3 Ru1 C5 C6 -102.43(17)
C2 Ru1 C5 C6 -65.28(15)
C1 Ru1 C5 C6 -28.18(15)
C4 Ru1 C5 C6 -132.1(2)
Cl1 Ru1 C5 C6 -161.90(12)
N2 Ru1 C5 C4 168.60(14)
N1 Ru1 C5 C4 -112.20(16)
C3 Ru1 C5 C4 29.70(15)
C6 Ru1 C5 C4 132.1(2)
C2 Ru1 C5 C4 66.85(16)
C1 Ru1 C5 C4 103.95(17)
Cl1 Ru1 C5 C4 -29.8(2)
C2 C1 C6 C5 -0.7(4)
C7 C1 C6 C5 -177.3(3)
Ru1 C1 C6 C5 -53.4(2)
C2 C1 C6 Ru1 52.7(2)
C7 C1 C6 Ru1 -123.9(3)
C4 C5 C6 C1 -1.9(4)
Ru1 C5 C6 C1 54.5(2)
C4 C5 C6 Ru1 -56.4(2)
N2 Ru1 C6 C1 71.89(16)
N1 Ru1 C6 C1 158.03(15)
C5 Ru1 C6 C1 -133.5(2)
C3 Ru1 C6 C1 -67.12(16)
C2 Ru1 C6 C1 -29.59(15)
C4 Ru1 C6 C1 -104.31(17)
Cl1 Ru1 C6 C1 -55.5(4)
N2 Ru1 C6 C5 -154.57(15)
N1 Ru1 C6 C5 -68.43(16)
C3 Ru1 C6 C5 66.42(16)
C2 Ru1 C6 C5 103.95(17)
C1 Ru1 C6 C5 133.5(2)
C4 Ru1 C6 C5 29.23(15)
Cl1 Ru1 C6 C5 78.1(4)
C3 C4 C8 C9 26.5(5)
C5 C4 C8 C9 -153.1(3)
Ru1 C4 C8 C9 -65.7(4)
C3 C4 C8 C10 -98.9(4)
C5 C4 C8 C10 81.5(4)
Ru1 C4 C8 C10 168.9(4)
C15 N1 C11 C12 -1.4(4)
Ru1 N1 C11 C12 172.4(2)
C15 N1 C11 N3 175.5(2)
Ru1 N1 C11 N3 -10.6(3)
C16 N3 C11 N1 -53.4(3)
C21 N3 C11 N1 117.6(3)
C16 N3 C11 C12 123.7(3)
C21 N3 C11 C12 -65.4(3)
N1 C11 C12 C13 -0.2(4)
N3 C11 C12 C13 -177.1(3)
C11 C12 C13 C14 1.3(5)
C12 C13 C14 C15 -0.8(5)
C11 N1 C15 C14 2.0(4)
Ru1 N1 C15 C14 -171.8(2)
C13 C14 C15 N1 -0.9(5)
C20 N2 C16 C17 -3.7(4)
Ru1 N2 C16 C17 174.7(2)
C20 N2 C16 N3 177.8(2)
Ru1 N2 C16 N3 -3.8(3)
C11 N3 C16 N2 62.3(3)
C21 N3 C16 N2 -108.6(3)
C11 N3 C16 C17 -116.1(3)
C21 N3 C16 C17 73.0(3)
N2 C16 C17 C18 4.7(4)
N3 C16 C17 C18 -176.9(3)
C16 C17 C18 C19 -1.8(5)
C17 C18 C19 C20 -1.9(5)
C16 N2 C20 C19 -0.2(4)
Ru1 N2 C20 C19 -178.6(2)
C18 C19 C20 N2 3.0(5)
C11 N3 C21 C26 170.3(3)
C16 N3 C21 C26 -19.1(4)
C11 N3 C21 C22 -13.3(4)
C16 N3 C21 C22 157.3(2)
C26 C21 C22 C23 -1.2(4)
N3 C21 C22 C23 -177.6(3)
C21 C22 C23 C24 -0.8(5)
C22 C23 C24 C25 1.8(5)
C23 C24 C25 C26 -0.9(6)
C22 C21 C26 C25 2.1(5)
N3 C21 C26 C25 178.5(3)
C24 C25 C26 C21 -1.0(6)
